data_7133448
loop_
_publ_author_name
'Song, Yuna'
'Song, Hayoung'
'Choi, Yunseop'
'Seo, Jongcheol'
'Lee, Eunsung'

_publ_section_title
;
 Synthesis of sterically congested unsymmetrical 1,2-dicarbonyl radicals
 through a stepwise approach.
;
_journal_issue 62
_journal_name_full 'Chemical communications (Cambridge, England)'
_journal_page_first 8043
_journal_page_last 8046
_journal_paper_doi 10.1039/d4cc02092h
_journal_volume 60
_journal_year 2024
_chemical_formula_moiety 'Cl, C38 H54 N4 O2, H2 O'
_chemical_formula_sum 'C38 H56 Cl N4 O3'
_chemical_formula_weight 652.31
_space_group_crystal_system monoclinic
_space_group_IT_number 14
_space_group_name_Hall '-P 2yn'
_space_group_name_H-M_alt 'P 1 21/n 1'
_atom_sites_solution_hydrogens mixed
_atom_sites_solution_primary dual
_audit_creation_date 2022-12-03
_audit_creation_method
;
Olex2 1.5
(compiled 2021.08.20 svn.r13c46975 for OlexSys, GUI svn.r6392)
;
_audit_update_record
;
2024-04-24 deposited with the CCDC.	2024-07-05 downloaded from the CCDC.
;
_cell_angle_alpha 90
_cell_angle_beta 92.11(3)
_cell_angle_gamma 90
_cell_formula_units_Z 4
_cell_length_a 11.588(2)
_cell_length_b 18.520(4)
_cell_length_c 17.078(3)
_cell_measurement_reflns_used 23249
_cell_measurement_temperature 100
_cell_measurement_theta_max 32.924
_cell_measurement_theta_min 1.623
_cell_volume 3662.6(12)
_computing_molecular_graphics 'Olex2 1.5 (Dolomanov et al., 2009)'
_computing_publication_material 'Olex2 1.5 (Dolomanov et al., 2009)'
_computing_structure_refinement 'SHELXL 2018/3 (Sheldrick, 2015)'
_computing_structure_solution 'SHELXT 2014/5 (Sheldrick, 2014)'
_diffrn_ambient_temperature 100
_diffrn_measured_fraction_theta_full 0.952
_diffrn_measured_fraction_theta_max 0.906
_diffrn_measurement_device_type Synchrotron
_diffrn_measurement_method '\w scans'
_diffrn_radiation_monochromator graphite
_diffrn_radiation_type synchrotron
_diffrn_radiation_wavelength 0.700000
_diffrn_reflns_av_R_equivalents 0.0789
_diffrn_reflns_av_unetI/netI 0.1647
_diffrn_reflns_Laue_measured_fraction_full 0.952
_diffrn_reflns_Laue_measured_fraction_max 0.906
_diffrn_reflns_limit_h_max 17
_diffrn_reflns_limit_h_min -17
_diffrn_reflns_limit_k_max 28
_diffrn_reflns_limit_k_min -28
_diffrn_reflns_limit_l_max 26
_diffrn_reflns_limit_l_min -26
_diffrn_reflns_number 23249
_diffrn_reflns_point_group_measured_fraction_full 0.952
_diffrn_reflns_point_group_measured_fraction_max 0.906
_diffrn_reflns_theta_full 25.242
_diffrn_reflns_theta_max 32.924
_diffrn_reflns_theta_min 1.623
_diffrn_standards_number 0
_exptl_absorpt_coefficient_mu 0.145
_exptl_absorpt_correction_type none
_exptl_crystal_colour 'clear light orange'
_exptl_crystal_colour_lustre clear
_exptl_crystal_colour_modifier light
_exptl_crystal_colour_primary orange
_exptl_crystal_density_diffrn 1.183
_exptl_crystal_description block
_exptl_crystal_F_000 1412
_exptl_crystal_size_max 0.3
_exptl_crystal_size_mid 0.1
_exptl_crystal_size_min 0.05
_refine_diff_density_max 0.660
_refine_diff_density_min -0.454
_refine_diff_density_rms 0.058
_refine_ls_extinction_method none
_refine_ls_goodness_of_fit_ref 0.884
_refine_ls_hydrogen_treatment constr
_refine_ls_matrix_type full
_refine_ls_number_parameters 448
_refine_ls_number_reflns 12437
_refine_ls_number_restraints 0
_refine_ls_restrained_S_all 0.884
_refine_ls_R_factor_all 0.1920
_refine_ls_R_factor_gt 0.0740
_refine_ls_shift/su_max 0.000
_refine_ls_shift/su_mean 0.000
_refine_ls_structure_factor_coef Fsqd
_refine_ls_weighting_details 'w=1/[\s^2^(Fo^2^)+(0.0898P)^2^] where P=(Fo^2^+2Fc^2^)/3'
_refine_ls_weighting_scheme calc
_refine_ls_wR_factor_gt 0.1675
_refine_ls_wR_factor_ref 0.1976
_reflns_Friedel_coverage 0.000
_reflns_number_gt 4605
_reflns_number_total 12437
_reflns_threshold_expression 'I > 2\s(I)'
_cod_data_source_file d4cc02092h2.cif
_cod_data_source_block p21n_CCDC1
_cod_original_cell_volume 3662.6(13)
_cod_database_code 7133448
_shelx_shelxl_version_number 2018/3
_shelx_space_group_comment
;
The symmetry employed for this shelxl refinement is uniquely defined
by the following loop, which should always be used as a source of
symmetry information in preference to the above space-group names.
They are only intended as comments.
;
_shelx_estimated_absorpt_t_max 0.993
_shelx_estimated_absorpt_t_min 0.958
_olex2_refinement_description
;
1. Fixed Uiso
 At 1.2 times of:
  All C(H) groups, All C(H,H) groups
 At 1.5 times of:
  All C(H,H,H) groups, All O(H,H) groups
2. Others
 Fixed Sof: C2(0.61) C3(0.61) C39(0.39) C40(0.39)
3.a Free rotating group:
 O3(H3A,H3B)
3.b Ternary CH refined with riding coordinates:
 C33(H33), C21(H21), C24(H24), C36(H36)
3.c Secondary CH2 refined with riding coordinates:
 C14(H14A,H14B), C13(H13A,H13B), C11(H11A,H11B), C12(H12A,H12B)
3.d Aromatic/amide H refined with riding coordinates:
 C29(H29), C31(H31), C17(H17), C30(H30), C19(H19), C18(H18)
3.e Idealised Me refined as rotating group:
 C34(H34A,H34B,H34C), C23(H23A,H23B,H23C), C22(H22A,H22B,H22C), C38(H38A,H38B,
 H38C), C35(H35A,H35B,H35C), C8(H8A,H8B,H8C), C25(H25A,H25B,H25C), C26(H26A,
 H26B,H26C), C37(H37A,H37B,H37C), C9(H9A,H9B,H9C), C10(H10A,H10B,H10C), C7(H7A,
 H7B,H7C)
;
_olex2_submission_special_instructions 'No special instructions were received'

loop_
_space_group_symop_operation_xyz
'x, y, z'
'-x+1/2, y+1/2, -z+1/2'
'-x, -y, -z'
'x-1/2, -y-1/2, z-1/2'

loop_
_atom_site_label
_atom_site_type_symbol
_atom_site_fract_x
_atom_site_fract_y
_atom_site_fract_z
_atom_site_U_iso_or_equiv
_atom_site_adp_type
_atom_site_occupancy
_atom_site_site_symmetry_order
_atom_site_calc_flag
_atom_site_refinement_flags_posn
_atom_site_refinement_flags_adp
_atom_site_refinement_flags_occupancy
_atom_site_disorder_assembly
_atom_site_disorder_group
Cl1 Cl -0.12231(6) 0.57808(3) 0.39960(4) 0.04679(19) Uani 1 1 d . . . . .
O2 O 0.57106(14) 0.53958(10) 0.83029(10) 0.0410(4) Uani 1 1 d . . . . .
O1 O 0.55768(13) 0.67271(9) 0.68348(10) 0.0399(4) Uani 1 1 d . . . . .
N1 N 0.42430(15) 0.68017(10) 0.85837(10) 0.0264(4) Uani 1 1 d . . . . .
N2 N 0.61641(14) 0.72135(10) 0.85990(10) 0.0258(4) Uani 1 1 d . . . . .
O3 O 0.03372(19) 0.58748(10) 0.55706(14) 0.0603(6) Uani 1 1 d G . . . .
H3A H 0.044600 0.544897 0.574389 0.090 Uiso 1 1 d G U . . .
H3B H -0.002473 0.585599 0.512874 0.090 Uiso 1 1 d G U . . .
C15 C 0.71597(18) 0.73347(13) 0.81082(13) 0.0302(5) Uani 1 1 d . . . . .
C1 C 0.53129(18) 0.67936(12) 0.83186(13) 0.0288(5) Uani 1 1 d . . . . .
C27 C 0.33413(18) 0.63499(13) 0.82091(13) 0.0308(5) Uani 1 1 d . . . . .
N4 N 0.64792(19) 0.53107(13) 0.62023(16) 0.0552(7) Uani 1 1 d . . . . .
N3 N 0.51028(19) 0.47111(15) 0.66964(14) 0.0565(7) Uani 1 1 d . . . . .
C32 C 0.29563(19) 0.57450(14) 0.86064(14) 0.0338(5) Uani 1 1 d . . . . .
C33 C 0.3410(2) 0.55321(14) 0.94113(14) 0.0373(6) Uani 1 1 d . . . . .
H33 H 0.412566 0.581998 0.953012 0.045 Uiso 1 1 calc R U . . .
C16 C 0.81376(19) 0.68977(13) 0.82155(13) 0.0309(5) Uani 1 1 d . . . . .
C14 C 0.6191(2) 0.76320(13) 0.93436(13) 0.0315(5) Uani 1 1 d . . . . .
H14A H 0.582533 0.810880 0.924883 0.038 Uiso 1 1 calc R U . . .
H14B H 0.700331 0.771477 0.951964 0.038 Uiso 1 1 calc R U . . .
C21 C 0.8279(2) 0.63318(13) 0.88498(14) 0.0337(5) Uani 1 1 d . . . . .
H21 H 0.752549 0.628033 0.911144 0.040 Uiso 1 1 calc R U . . .
C13 C 0.5563(2) 0.72412(14) 0.99857(13) 0.0353(6) Uani 1 1 d . . . . .
H13A H 0.572140 0.671724 0.994861 0.042 Uiso 1 1 calc R U . . .
H13B H 0.587095 0.741025 1.050215 0.042 Uiso 1 1 calc R U . . .
C28 C 0.2835(2) 0.65933(14) 0.74929(14) 0.0364(6) Uani 1 1 d . . . . .
C11 C 0.38132(19) 0.73887(13) 0.90939(13) 0.0312(5) Uani 1 1 d . . . . .
H11A H 0.295948 0.736517 0.908924 0.037 Uiso 1 1 calc R U . . .
H11B H 0.402833 0.785942 0.886646 0.037 Uiso 1 1 calc R U . . .
C12 C 0.4268(2) 0.73611(14) 0.99376(13) 0.0340(6) Uani 1 1 d . . . . .
H12A H 0.408372 0.782016 1.020224 0.041 Uiso 1 1 calc R U . . .
H12B H 0.388066 0.696486 1.021483 0.041 Uiso 1 1 calc R U . . .
C20 C 0.7088(2) 0.79066(15) 0.75749(14) 0.0395(6) Uani 1 1 d . . . . .
C5 C 0.5393(2) 0.43547(14) 0.60266(15) 0.0412(6) Uani 1 1 d . . . . .
C6 C 0.6251(2) 0.47254(14) 0.57106(16) 0.0426(6) Uani 1 1 d . . . . .
C29 C 0.1956(2) 0.61635(16) 0.71604(16) 0.0449(7) Uani 1 1 d . . . . .
H29 H 0.160520 0.629896 0.667083 0.054 Uiso 1 1 calc R U . . .
C34 C 0.3726(2) 0.47359(14) 0.94855(16) 0.0462(7) Uani 1 1 d . . . . .
H34A H 0.304619 0.444001 0.935055 0.069 Uiso 1 1 calc R U . . .
H34B H 0.399091 0.463246 1.002542 0.069 Uiso 1 1 calc R U . . .
H34C H 0.434354 0.462294 0.912823 0.069 Uiso 1 1 calc R U . . .
C31 C 0.2060(2) 0.53491(15) 0.82447(17) 0.0440(7) Uani 1 1 d . . . . .
H31 H 0.177197 0.493456 0.850052 0.053 Uiso 1 1 calc R U . . .
C24 C 0.6093(2) 0.84376(15) 0.75314(16) 0.0436(7) Uani 1 1 d . . . . .
H24 H 0.545675 0.823484 0.784497 0.052 Uiso 1 1 calc R U . . .
C23 C 0.9188(2) 0.65642(16) 0.94638(15) 0.0483(7) Uani 1 1 d . . . . .
H23A H 0.994114 0.659556 0.922369 0.072 Uiso 1 1 calc R U . . .
H23B H 0.922596 0.620935 0.988959 0.072 Uiso 1 1 calc R U . . .
H23C H 0.898110 0.703750 0.967370 0.072 Uiso 1 1 calc R U . . .
C17 C 0.9045(2) 0.70211(16) 0.77100(14) 0.0411(6) Uani 1 1 d . . . . .
H17 H 0.972277 0.673354 0.775404 0.049 Uiso 1 1 calc R U . . .
C30 C 0.1587(2) 0.55458(16) 0.75284(18) 0.0485(7) Uani 1 1 d . . . . .
H30 H 0.100210 0.525543 0.728387 0.058 Uiso 1 1 calc R U . . .
C36 C 0.3143(2) 0.72971(15) 0.71081(14) 0.0408(6) Uani 1 1 d . . . . .
H36 H 0.391778 0.744916 0.732567 0.049 Uiso 1 1 calc R U . . .
C19 C 0.8019(2) 0.79996(18) 0.70943(16) 0.0545(8) Uani 1 1 d . . . . .
H19 H 0.800032 0.837916 0.671987 0.065 Uiso 1 1 calc R U . . .
C22 C 0.8602(2) 0.55985(15) 0.85143(19) 0.0517(7) Uani 1 1 d . . . . .
H22A H 0.796856 0.542298 0.816864 0.078 Uiso 1 1 calc R U . . .
H22B H 0.874006 0.525455 0.894359 0.078 Uiso 1 1 calc R U . . .
H22C H 0.930308 0.564711 0.821526 0.078 Uiso 1 1 calc R U . . .
C38 C 0.2276(2) 0.78845(16) 0.73090(17) 0.0504(7) Uani 1 1 d . . . . .
H38A H 0.149982 0.773730 0.712615 0.076 Uiso 1 1 calc R U . . .
H38B H 0.248435 0.833681 0.705194 0.076 Uiso 1 1 calc R U . . .
H38C H 0.228847 0.795624 0.787779 0.076 Uiso 1 1 calc R U . . .
C35 C 0.2520(2) 0.57330(17) 1.00222(17) 0.0519(8) Uani 1 1 d . . . . .
H35A H 0.235151 0.625083 0.998801 0.078 Uiso 1 1 calc R U . . .
H35B H 0.283388 0.561818 1.054816 0.078 Uiso 1 1 calc R U . . .
H35C H 0.180818 0.545795 0.991908 0.078 Uiso 1 1 calc R U . . .
C8 C 0.4779(3) 0.36764(16) 0.57703(18) 0.0561(8) Uani 1 1 d . . . . .
H8A H 0.501882 0.327801 0.611730 0.084 Uiso 1 1 calc R U . . .
H8B H 0.497544 0.356077 0.523122 0.084 Uiso 1 1 calc R U . . .
H8C H 0.394352 0.374745 0.579497 0.084 Uiso 1 1 calc R U . . .
C18 C 0.8959(2) 0.75563(18) 0.71500(16) 0.0550(8) Uani 1 1 d . . . . .
H18 H 0.956570 0.761766 0.679644 0.066 Uiso 1 1 calc R U . . .
C25 C 0.5612(2) 0.85529(17) 0.66893(16) 0.0517(8) Uani 1 1 d . . . . .
H25A H 0.619427 0.879561 0.638098 0.078 Uiso 1 1 calc R U . . .
H25B H 0.491532 0.885218 0.669872 0.078 Uiso 1 1 calc R U . . .
H25C H 0.542057 0.808442 0.645147 0.078 Uiso 1 1 calc R U . . .
C26 C 0.6479(3) 0.91503(16) 0.79145(19) 0.0583(8) Uani 1 1 d . . . . .
H26A H 0.675024 0.905948 0.845585 0.088 Uiso 1 1 calc R U . . .
H26B H 0.582688 0.948721 0.791228 0.088 Uiso 1 1 calc R U . . .
H26C H 0.710757 0.936002 0.762028 0.088 Uiso 1 1 calc R U . . .
C37 C 0.3223(3) 0.72307(19) 0.62150(15) 0.0585(8) Uani 1 1 d . . . . .
H37A H 0.386447 0.690949 0.609340 0.088 Uiso 1 1 calc R U . . .
H37B H 0.335719 0.770891 0.599001 0.088 Uiso 1 1 calc R U . . .
H37C H 0.249996 0.703148 0.599205 0.088 Uiso 1 1 calc R U . . .
C4 C 0.5764(2) 0.5287(2) 0.6799(2) 0.0769(12) Uani 1 1 d . . . . .
C9 C 0.6915(3) 0.45824(19) 0.49994(19) 0.0681(9) Uani 1 1 d . . . . .
H9A H 0.704455 0.503747 0.472344 0.102 Uiso 1 1 calc R U . . .
H9B H 0.647737 0.425119 0.465315 0.102 Uiso 1 1 calc R U . . .
H9C H 0.765957 0.436409 0.515225 0.102 Uiso 1 1 calc R U . . .
C10 C 0.7432(3) 0.58277(18) 0.6108(2) 0.0768(11) Uani 1 1 d . . . . .
H10A H 0.816347 0.556427 0.608469 0.115 Uiso 1 1 calc R U . . .
H10B H 0.746750 0.616029 0.655480 0.115 Uiso 1 1 calc R U . . .
H10C H 0.729861 0.610214 0.562267 0.115 Uiso 1 1 calc R U . . .
C7 C 0.4169(3) 0.4484(3) 0.7202(2) 0.0913(15) Uani 1 1 d . . . . .
H7A H 0.348146 0.436336 0.687684 0.137 Uiso 1 1 calc R U . . .
H7B H 0.398602 0.487904 0.755899 0.137 Uiso 1 1 calc R U . . .
H7C H 0.441657 0.406000 0.750667 0.137 Uiso 1 1 calc R U . . .
C2 C 0.5549(3) 0.6397(2) 0.7533(3) 0.0261(8) Uani 0.61 1 d . . P . .
C3 C 0.5710(3) 0.5649(2) 0.7637(2) 0.0277(8) Uani 0.61 1 d . . P . .
C39 C 0.5653(5) 0.6112(3) 0.7085(4) 0.0263(13) Uani 0.39 1 d . . P . .
C40 C 0.5573(5) 0.6059(4) 0.7915(4) 0.0268(13) Uani 0.39 1 d . . P . .

loop_
_atom_site_aniso_label
_atom_site_aniso_U_11
_atom_site_aniso_U_22
_atom_site_aniso_U_33
_atom_site_aniso_U_23
_atom_site_aniso_U_13
_atom_site_aniso_U_12
Cl1 0.0741(5) 0.0286(3) 0.0378(4) 0.0010(3) 0.0033(3) -0.0079(3)
O2 0.0424(10) 0.0528(12) 0.0285(10) 0.0105(8) 0.0088(7) -0.0052(8)
O1 0.0400(10) 0.0321(11) 0.0477(11) 0.0068(8) 0.0043(8) 0.0006(8)
N1 0.0312(10) 0.0247(10) 0.0238(10) -0.0028(8) 0.0062(8) 0.0017(8)
N2 0.0300(10) 0.0280(11) 0.0196(9) -0.0016(8) 0.0057(7) -0.0028(8)
O3 0.0648(13) 0.0403(13) 0.0737(16) -0.0105(11) -0.0239(11) 0.0079(10)
C15 0.0310(12) 0.0403(14) 0.0195(11) -0.0010(10) 0.0060(9) -0.0048(10)
C1 0.0333(12) 0.0291(13) 0.0242(12) -0.0041(10) 0.0038(9) 0.0035(9)
C27 0.0279(11) 0.0364(14) 0.0285(12) -0.0100(11) 0.0054(9) 0.0022(10)
N4 0.0397(13) 0.0384(14) 0.087(2) -0.0221(13) 0.0022(12) 0.0032(10)
N3 0.0395(13) 0.0799(19) 0.0507(15) -0.0370(14) 0.0077(11) 0.0025(12)
C32 0.0303(12) 0.0356(14) 0.0361(14) -0.0075(11) 0.0080(10) -0.0001(10)
C33 0.0397(13) 0.0384(15) 0.0343(14) -0.0036(11) 0.0101(11) -0.0108(11)
C16 0.0323(12) 0.0368(14) 0.0238(12) -0.0038(10) 0.0047(9) -0.0023(10)
C14 0.0395(13) 0.0298(13) 0.0255(12) -0.0055(10) 0.0072(10) -0.0058(10)
C21 0.0362(13) 0.0302(13) 0.0354(14) 0.0001(11) 0.0123(10) 0.0036(10)
C13 0.0464(14) 0.0384(15) 0.0211(12) -0.0010(10) 0.0032(10) -0.0080(11)
C28 0.0313(12) 0.0459(16) 0.0324(13) -0.0106(12) 0.0057(10) 0.0051(11)
C11 0.0343(12) 0.0317(13) 0.0281(12) -0.0077(10) 0.0087(10) -0.0012(10)
C12 0.0433(14) 0.0347(14) 0.0246(12) -0.0035(10) 0.0113(10) -0.0057(11)
C20 0.0336(13) 0.0555(18) 0.0298(13) 0.0118(12) 0.0048(10) -0.0028(11)
C5 0.0558(17) 0.0329(15) 0.0353(15) -0.0089(11) 0.0076(12) 0.0051(12)
C6 0.0551(16) 0.0317(15) 0.0417(16) -0.0051(12) 0.0090(12) 0.0058(12)
C29 0.0376(14) 0.058(2) 0.0394(15) -0.0189(14) -0.0004(11) 0.0054(12)
C34 0.0570(16) 0.0357(16) 0.0462(17) 0.0059(13) 0.0063(13) -0.0134(12)
C31 0.0370(14) 0.0415(16) 0.0541(18) -0.0118(13) 0.0105(12) -0.0059(12)
C24 0.0397(14) 0.0467(17) 0.0446(16) 0.0227(13) 0.0047(11) -0.0003(12)
C23 0.0642(18) 0.0461(18) 0.0342(15) 0.0064(13) -0.0032(13) 0.0038(14)
C17 0.0311(13) 0.0619(19) 0.0309(14) 0.0024(13) 0.0080(10) 0.0019(12)
C30 0.0337(14) 0.0531(19) 0.0588(19) -0.0259(15) 0.0029(13) -0.0013(12)
C36 0.0362(14) 0.0584(18) 0.0275(13) 0.0005(12) -0.0026(10) 0.0043(12)
C19 0.0390(15) 0.084(2) 0.0404(16) 0.0302(16) 0.0034(12) -0.0028(14)
C22 0.0452(15) 0.0414(17) 0.069(2) -0.0070(15) 0.0113(14) 0.0068(12)
C38 0.0455(16) 0.0548(19) 0.0505(17) 0.0071(15) -0.0024(13) 0.0072(13)
C35 0.0500(16) 0.062(2) 0.0452(17) -0.0097(15) 0.0182(13) -0.0178(14)
C8 0.075(2) 0.0368(17) 0.0574(19) -0.0091(15) 0.0183(15) -0.0041(15)
C18 0.0360(15) 0.094(3) 0.0355(15) 0.0153(16) 0.0151(12) -0.0023(15)
C25 0.0472(16) 0.059(2) 0.0487(17) 0.0263(15) 0.0021(13) -0.0009(13)
C26 0.0590(19) 0.0478(19) 0.068(2) 0.0227(16) 0.0049(15) -0.0019(14)
C37 0.0546(18) 0.090(3) 0.0309(15) 0.0038(15) -0.0033(13) 0.0101(16)
C4 0.0301(15) 0.092(3) 0.109(3) -0.078(2) 0.0094(17) 0.0043(15)
C9 0.085(2) 0.064(2) 0.057(2) -0.0026(17) 0.0283(17) -0.0135(18)
C10 0.0484(18) 0.044(2) 0.137(4) -0.023(2) 0.001(2) -0.0073(14)
C7 0.0416(18) 0.174(4) 0.059(2) -0.056(3) 0.0201(16) -0.016(2)
C2 0.0244(19) 0.034(2) 0.020(2) 0.006(2) 0.0084(15) -0.0034(16)
C3 0.030(2) 0.033(2) 0.020(2) -0.0041(18) 0.0101(15) -0.0049(16)
C39 0.033(3) 0.029(4) 0.018(3) 0.000(3) 0.010(2) -0.002(2)
C40 0.028(3) 0.037(4) 0.017(3) -0.002(3) 0.012(2) -0.007(3)

loop_
_atom_type_symbol
_atom_type_description
_atom_type_scat_dispersion_real
_atom_type_scat_dispersion_imag
_atom_type_scat_source
C C 0.0033 0.0016 'International Tables Vol C Tables 4.2.6.8 and 6.1.1.4'
H H 0.0000 0.0000 'International Tables Vol C Tables 4.2.6.8 and 6.1.1.4'
Cl Cl 0.1484 0.1585 'International Tables Vol C Tables 4.2.6.8 and 6.1.1.4'
N N 0.0061 0.0033 'International Tables Vol C Tables 4.2.6.8 and 6.1.1.4'
O O 0.0106 0.0060 'International Tables Vol C Tables 4.2.6.8 and 6.1.1.4'

loop_
_geom_angle_atom_site_label_1
_geom_angle_atom_site_label_2
_geom_angle_atom_site_label_3
_geom_angle
_geom_angle_site_symmetry_1
_geom_angle_site_symmetry_3
_geom_angle_publ_flag
C3 O2 C40 39.9(3) . . ?
C39 O1 C2 42.8(3) . . ?
C1 N1 C27 120.06(18) . . ?
C1 N1 C11 122.74(18) . . ?
C27 N1 C11 115.03(16) . . ?
C15 N2 C14 114.60(17) . . ?
C1 N2 C15 118.13(18) . . ?
C1 N2 C14 127.09(18) . . ?
H3A O3 H3B 109.4 . . ?
C16 C15 N2 119.1(2) . . ?
C20 C15 N2 117.3(2) . . ?
C20 C15 C16 123.5(2) . . ?
N1 C1 C2 119.4(2) . . ?
N1 C1 C40 110.9(3) . . ?
N2 C1 N1 123.8(2) . . ?
N2 C1 C2 115.6(2) . . ?
N2 C1 C40 121.0(3) . . ?
C40 C1 C2 33.6(2) . . ?
C32 C27 N1 118.8(2) . . ?
C32 C27 C28 123.3(2) . . ?
C28 C27 N1 117.6(2) . . ?
C6 N4 C10 124.5(3) . . ?
C4 N4 C6 109.0(2) . . ?
C4 N4 C10 126.2(3) . . ?
C5 N3 C7 124.1(3) . . ?
C4 N3 C5 109.9(2) . . ?
C4 N3 C7 126.0(3) . . ?
C27 C32 C33 123.2(2) . . ?
C27 C32 C31 117.0(2) . . ?
C31 C32 C33 119.7(2) . . ?
C32 C33 H33 107.7 . . ?
C32 C33 C34 113.8(2) . . ?
C32 C33 C35 109.6(2) . . ?
C34 C33 H33 107.7 . . ?
C34 C33 C35 110.0(2) . . ?
C35 C33 H33 107.7 . . ?
C15 C16 C21 124.1(2) . . ?
C15 C16 C17 116.5(2) . . ?
C17 C16 C21 119.3(2) . . ?
N2 C14 H14A 109.2 . . ?
N2 C14 H14B 109.2 . . ?
N2 C14 C13 111.89(19) . . ?
H14A C14 H14B 107.9 . . ?
C13 C14 H14A 109.2 . . ?
C13 C14 H14B 109.2 . . ?
C16 C21 H21 108.2 . . ?
C16 C21 C23 110.6(2) . . ?
C16 C21 C22 111.7(2) . . ?
C23 C21 H21 108.2 . . ?
C23 C21 C22 109.8(2) . . ?
C22 C21 H21 108.2 . . ?
C14 C13 H13A 109.0 . . ?
C14 C13 H13B 109.0 . . ?
H13A C13 H13B 107.8 . . ?
C12 C13 C14 112.9(2) . . ?
C12 C13 H13A 109.0 . . ?
C12 C13 H13B 109.0 . . ?
C27 C28 C36 123.8(2) . . ?
C29 C28 C27 116.4(2) . . ?
C29 C28 C36 119.7(2) . . ?
N1 C11 H11A 108.6 . . ?
N1 C11 H11B 108.6 . . ?
N1 C11 C12 114.75(19) . . ?
H11A C11 H11B 107.6 . . ?
C12 C11 H11A 108.6 . . ?
C12 C11 H11B 108.6 . . ?
C13 C12 C11 111.43(18) . . ?
C13 C12 H12A 109.3 . . ?
C13 C12 H12B 109.3 . . ?
C11 C12 H12A 109.3 . . ?
C11 C12 H12B 109.3 . . ?
H12A C12 H12B 108.0 . . ?
C15 C20 C24 123.4(2) . . ?
C19 C20 C15 116.7(2) . . ?
C19 C20 C24 119.8(2) . . ?
N3 C5 C8 121.2(2) . . ?
C6 C5 N3 107.3(2) . . ?
C6 C5 C8 131.5(2) . . ?
N4 C6 C9 122.7(3) . . ?
C5 C6 N4 106.5(2) . . ?
C5 C6 C9 130.8(3) . . ?
C28 C29 H29 119.3 . . ?
C30 C29 C28 121.4(3) . . ?
C30 C29 H29 119.3 . . ?
C33 C34 H34A 109.5 . . ?
C33 C34 H34B 109.5 . . ?
C33 C34 H34C 109.5 . . ?
H34A C34 H34B 109.5 . . ?
H34A C34 H34C 109.5 . . ?
H34B C34 H34C 109.5 . . ?
C32 C31 H31 119.3 . . ?
C30 C31 C32 121.4(3) . . ?
C30 C31 H31 119.3 . . ?
C20 C24 H24 107.7 . . ?
C20 C24 C25 112.6(2) . . ?
C20 C24 C26 109.2(2) . . ?
C25 C24 H24 107.7 . . ?
C26 C24 H24 107.7 . . ?
C26 C24 C25 111.7(2) . . ?
C21 C23 H23A 109.5 . . ?
C21 C23 H23B 109.5 . . ?
C21 C23 H23C 109.5 . . ?
H23A C23 H23B 109.5 . . ?
H23A C23 H23C 109.5 . . ?
H23B C23 H23C 109.5 . . ?
C16 C17 H17 119.7 . . ?
C18 C17 C16 120.5(2) . . ?
C18 C17 H17 119.7 . . ?
C29 C30 H30 119.8 . . ?
C31 C30 C29 120.4(2) . . ?
C31 C30 H30 119.8 . . ?
C28 C36 H36 107.7 . . ?
C28 C36 C38 110.5(2) . . ?
C28 C36 C37 112.8(2) . . ?
C38 C36 H36 107.7 . . ?
C38 C36 C37 110.1(2) . . ?
C37 C36 H36 107.7 . . ?
C20 C19 H19 119.4 . . ?
C18 C19 C20 121.3(3) . . ?
C18 C19 H19 119.4 . . ?
C21 C22 H22A 109.5 . . ?
C21 C22 H22B 109.5 . . ?
C21 C22 H22C 109.5 . . ?
H22A C22 H22B 109.5 . . ?
H22A C22 H22C 109.5 . . ?
H22B C22 H22C 109.5 . . ?
C36 C38 H38A 109.5 . . ?
C36 C38 H38B 109.5 . . ?
C36 C38 H38C 109.5 . . ?
H38A C38 H38B 109.5 . . ?
H38A C38 H38C 109.5 . . ?
H38B C38 H38C 109.5 . . ?
C33 C35 H35A 109.5 . . ?
C33 C35 H35B 109.5 . . ?
C33 C35 H35C 109.5 . . ?
H35A C35 H35B 109.5 . . ?
H35A C35 H35C 109.5 . . ?
H35B C35 H35C 109.5 . . ?
C5 C8 H8A 109.5 . . ?
C5 C8 H8B 109.5 . . ?
C5 C8 H8C 109.5 . . ?
H8A C8 H8B 109.5 . . ?
H8A C8 H8C 109.5 . . ?
H8B C8 H8C 109.5 . . ?
C17 C18 H18 119.4 . . ?
C19 C18 C17 121.2(2) . . ?
C19 C18 H18 119.4 . . ?
C24 C25 H25A 109.5 . . ?
C24 C25 H25B 109.5 . . ?
C24 C25 H25C 109.5 . . ?
H25A C25 H25B 109.5 . . ?
H25A C25 H25C 109.5 . . ?
H25B C25 H25C 109.5 . . ?
C24 C26 H26A 109.5 . . ?
C24 C26 H26B 109.5 . . ?
C24 C26 H26C 109.5 . . ?
H26A C26 H26B 109.5 . . ?
H26A C26 H26C 109.5 . . ?
H26B C26 H26C 109.5 . . ?
C36 C37 H37A 109.5 . . ?
C36 C37 H37B 109.5 . . ?
C36 C37 H37C 109.5 . . ?
H37A C37 H37B 109.5 . . ?
H37A C37 H37C 109.5 . . ?
H37B C37 H37C 109.5 . . ?
N4 C4 C3 136.2(3) . . ?
N4 C4 C39 105.0(4) . . ?
N3 C4 N4 107.3(2) . . ?
N3 C4 C3 114.8(3) . . ?
N3 C4 C39 138.9(3) . . ?
C3 C4 C39 47.1(3) . . ?
C6 C9 H9A 109.5 . . ?
C6 C9 H9B 109.5 . . ?
C6 C9 H9C 109.5 . . ?
H9A C9 H9B 109.5 . . ?
H9A C9 H9C 109.5 . . ?
H9B C9 H9C 109.5 . . ?
N4 C10 H10A 109.5 . . ?
N4 C10 H10B 109.5 . . ?
N4 C10 H10C 109.5 . . ?
H10A C10 H10B 109.5 . . ?
H10A C10 H10C 109.5 . . ?
H10B C10 H10C 109.5 . . ?
N3 C7 H7A 109.5 . . ?
N3 C7 H7B 109.5 . . ?
N3 C7 H7C 109.5 . . ?
H7A C7 H7B 109.5 . . ?
H7A C7 H7C 109.5 . . ?
H7B C7 H7C 109.5 . . ?
O1 C2 C1 124.0(3) . . ?
O1 C2 C3 123.6(4) . . ?
C3 C2 C1 112.4(4) . . ?
C39 C2 O1 61.6(5) . . ?
C39 C2 C1 173.6(6) . . ?
C39 C2 C3 62.1(5) . . ?
C40 C2 O1 163.0(7) . . ?
C40 C2 C1 73.0(6) . . ?
C40 C2 C3 39.4(5) . . ?
C40 C2 C39 101.5(8) . . ?
O2 C3 C4 132.5(4) . . ?
O2 C3 C2 119.2(4) . . ?
O2 C3 C39 159.9(5) . . ?
C2 C3 C4 108.1(4) . . ?
C39 C3 C4 67.6(4) . . ?
C39 C3 C2 40.7(3) . . ?
C40 C3 O2 80.4(6) . . ?
C40 C3 C4 146.6(6) . . ?
C40 C3 C2 38.9(5) . . ?
C40 C3 C39 79.5(6) . . ?
O1 C39 C4 141.8(5) . . ?
O1 C39 C3 152.8(6) . . ?
O1 C39 C40 114.0(6) . . ?
C2 C39 O1 75.7(6) . . ?
C2 C39 C4 142.3(6) . . ?
C2 C39 C3 77.2(5) . . ?
C2 C39 C40 38.3(4) . . ?
C3 C39 C4 65.4(4) . . ?
C3 C39 C40 39.0(3) . . ?
C40 C39 C4 104.1(5) . . ?
O2 C40 C1 125.1(4) . . ?
O2 C40 C39 121.3(6) . . ?
C2 C40 O2 161.4(8) . . ?
C2 C40 C1 73.4(6) . . ?
C2 C40 C3 101.7(7) . . ?
C2 C40 C39 40.2(5) . . ?
C3 C40 O2 59.8(5) . . ?
C3 C40 C1 175.0(8) . . ?
C3 C40 C39 61.5(5) . . ?
C39 C40 C1 113.6(6) . . ?

loop_
_geom_bond_atom_site_label_1
_geom_bond_atom_site_label_2
_geom_bond_distance
_geom_bond_site_symmetry_2
_geom_bond_publ_flag
O2 C3 1.229(4) . ?
O2 C40 1.403(8) . ?
O1 C2 1.342(5) . ?
O1 C39 1.218(6) . ?
N1 C1 1.335(3) . ?
N1 C27 1.467(3) . ?
N1 C11 1.490(3) . ?
N2 C15 1.468(3) . ?
N2 C1 1.331(3) . ?
N2 C14 1.489(3) . ?
O3 H3A 0.8502 . ?
O3 H3B 0.8505 . ?
C15 C16 1.399(3) . ?
C15 C20 1.398(3) . ?
C1 C2 1.563(5) . ?
C1 C40 1.559(8) . ?
C27 C32 1.392(3) . ?
C27 C28 1.411(3) . ?
N4 C6 1.391(3) . ?
N4 C4 1.338(4) . ?
N4 C10 1.475(4) . ?
N3 C5 1.373(3) . ?
N3 C4 1.322(4) . ?
N3 C7 1.470(4) . ?
C32 C33 1.506(3) . ?
C32 C31 1.396(3) . ?
C33 H33 1.0000 . ?
C33 C34 1.523(4) . ?
C33 C35 1.540(4) . ?
C16 C21 1.512(3) . ?
C16 C17 1.403(3) . ?
C14 H14A 0.9900 . ?
C14 H14B 0.9900 . ?
C14 C13 1.521(3) . ?
C21 H21 1.0000 . ?
C21 C23 1.520(4) . ?
C21 C22 1.526(4) . ?
C13 H13A 0.9900 . ?
C13 H13B 0.9900 . ?
C13 C12 1.516(3) . ?
C28 C29 1.397(4) . ?
C28 C36 1.508(4) . ?
C11 H11A 0.9900 . ?
C11 H11B 0.9900 . ?
C11 C12 1.517(3) . ?
C12 H12A 0.9900 . ?
C12 H12B 0.9900 . ?
C20 C24 1.515(4) . ?
C20 C19 1.390(3) . ?
C5 C6 1.338(4) . ?
C5 C8 1.501(4) . ?
C6 C9 1.485(4) . ?
C29 H29 0.9500 . ?
C29 C30 1.381(4) . ?
C34 H34A 0.9800 . ?
C34 H34B 0.9800 . ?
C34 H34C 0.9800 . ?
C31 H31 0.9500 . ?
C31 C30 1.371(4) . ?
C24 H24 1.0000 . ?
C24 C25 1.538(4) . ?
C24 C26 1.533(4) . ?
C23 H23A 0.9800 . ?
C23 H23B 0.9800 . ?
C23 H23C 0.9800 . ?
C17 H17 0.9500 . ?
C17 C18 1.378(4) . ?
C30 H30 0.9500 . ?
C36 H36 1.0000 . ?
C36 C38 1.528(4) . ?
C36 C37 1.536(4) . ?
C19 H19 0.9500 . ?
C19 C18 1.365(4) . ?
C22 H22A 0.9800 . ?
C22 H22B 0.9800 . ?
C22 H22C 0.9800 . ?
C38 H38A 0.9800 . ?
C38 H38B 0.9800 . ?
C38 H38C 0.9800 . ?
C35 H35A 0.9800 . ?
C35 H35B 0.9800 . ?
C35 H35C 0.9800 . ?
C8 H8A 0.9800 . ?
C8 H8B 0.9800 . ?
C8 H8C 0.9800 . ?
C18 H18 0.9500 . ?
C25 H25A 0.9800 . ?
C25 H25B 0.9800 . ?
C25 H25C 0.9800 . ?
C26 H26A 0.9800 . ?
C26 H26B 0.9800 . ?
C26 H26C 0.9800 . ?
C37 H37A 0.9800 . ?
C37 H37B 0.9800 . ?
C37 H37C 0.9800 . ?
C4 C3 1.583(5) . ?
C4 C39 1.610(7) . ?
C9 H9A 0.9800 . ?
C9 H9B 0.9800 . ?
C9 H9C 0.9800 . ?
C10 H10A 0.9800 . ?
C10 H10B 0.9800 . ?
C10 H10C 0.9800 . ?
C7 H7A 0.9800 . ?
C7 H7B 0.9800 . ?
C7 H7C 0.9800 . ?
C2 C3 1.408(6) . ?
C2 C39 0.940(6) . ?
C2 C40 0.902(7) . ?
C3 C39 1.275(7) . ?
C3 C40 0.912(7) . ?
C39 C40 1.427(8) . ?

loop_
_geom_torsion_atom_site_label_1
_geom_torsion_atom_site_label_2
_geom_torsion_atom_site_label_3
_geom_torsion_atom_site_label_4
_geom_torsion
_geom_torsion_site_symmetry_1
_geom_torsion_site_symmetry_2
_geom_torsion_site_symmetry_3
_geom_torsion_site_symmetry_4
_geom_torsion_publ_flag
O2 C3 C39 O1 5(2) . . . . ?
O2 C3 C39 C4 -175.7(12) . . . . ?
O2 C3 C39 C2 -0.2(14) . . . . ?
O2 C3 C39 C40 -1.6(11) . . . . ?
O2 C3 C40 C2 178.0(6) . . . . ?
O2 C3 C40 C39 179.4(4) . . . . ?
O1 C2 C3 O2 177.5(3) . . . . ?
O1 C2 C3 C4 -6.9(4) . . . . ?
O1 C2 C3 C39 -2.4(4) . . . . ?
O1 C2 C3 C40 179.7(8) . . . . ?
O1 C2 C39 C4 -175.6(10) . . . . ?
O1 C2 C39 C3 177.7(4) . . . . ?
O1 C2 C39 C40 179.1(5) . . . . ?
O1 C2 C40 O2 5(4) . . . . ?
O1 C2 C40 C1 -179(100) . . . . ?
O1 C2 C40 C3 -1(2) . . . . ?
O1 C2 C40 C39 -2.7(16) . . . . ?
O1 C39 C40 O2 -176.3(4) . . . . ?
O1 C39 C40 C1 4.3(6) . . . . ?
O1 C39 C40 C2 1.0(6) . . . . ?
O1 C39 C40 C3 -176.8(6) . . . . ?
N1 C1 C2 O1 96.0(3) . . . . ?
N1 C1 C2 C3 -83.0(3) . . . . ?
N1 C1 C2 C40 -83.9(5) . . . . ?
N1 C1 C40 O2 -69.7(5) . . . . ?
N1 C1 C40 C2 111.9(4) . . . . ?
N1 C1 C40 C39 109.7(4) . . . . ?
N1 C27 C32 C33 0.7(3) . . . . ?
N1 C27 C32 C31 177.1(2) . . . . ?
N1 C27 C28 C29 -178.2(2) . . . . ?
N1 C27 C28 C36 -1.9(3) . . . . ?
N1 C11 C12 C13 46.7(3) . . . . ?
N2 C15 C16 C21 -4.4(3) . . . . ?
N2 C15 C16 C17 177.7(2) . . . . ?
N2 C15 C20 C24 5.5(4) . . . . ?
N2 C15 C20 C19 -177.8(2) . . . . ?
N2 C1 C2 O1 -72.0(4) . . . . ?
N2 C1 C2 C3 109.0(3) . . . . ?
N2 C1 C2 C40 108.1(5) . . . . ?
N2 C1 C40 O2 88.0(5) . . . . ?
N2 C1 C40 C2 -90.4(5) . . . . ?
N2 C1 C40 C39 -92.6(5) . . . . ?
N2 C14 C13 C12 -83.0(3) . . . . ?
C15 N2 C1 N1 -160.0(2) . . . . ?
C15 N2 C1 C2 7.4(3) . . . . ?
C15 N2 C1 C40 45.3(4) . . . . ?
C15 N2 C14 C13 -150.70(19) . . . . ?
C15 C16 C21 C23 -110.1(3) . . . . ?
C15 C16 C21 C22 127.4(2) . . . . ?
C15 C16 C17 C18 0.9(4) . . . . ?
C15 C20 C24 C25 -131.8(3) . . . . ?
C15 C20 C24 C26 103.5(3) . . . . ?
C15 C20 C19 C18 -0.7(4) . . . . ?
C1 N1 C27 C32 107.9(2) . . . . ?
C1 N1 C27 C28 -77.9(3) . . . . ?
C1 N1 C11 C12 -74.9(3) . . . . ?
C1 N2 C15 C16 -94.9(3) . . . . ?
C1 N2 C15 C20 87.5(3) . . . . ?
C1 N2 C14 C13 34.4(3) . . . . ?
C1 C2 C3 O2 -3.6(4) . . . . ?
C1 C2 C3 C4 172.1(2) . . . . ?
C1 C2 C3 C39 176.5(5) . . . . ?
C1 C2 C3 C40 -1.3(6) . . . . ?
C1 C2 C40 O2 -176(2) . . . . ?
C1 C2 C40 C3 178.8(6) . . . . ?
C1 C2 C40 C39 176.8(5) . . . . ?
C27 N1 C1 N2 176.4(2) . . . . ?
C27 N1 C1 C2 9.5(3) . . . . ?
C27 N1 C1 C40 -26.6(4) . . . . ?
C27 N1 C11 C12 121.9(2) . . . . ?
C27 C32 C33 C34 -132.6(2) . . . . ?
C27 C32 C33 C35 103.7(3) . . . . ?
C27 C32 C31 C30 0.4(4) . . . . ?
C27 C28 C29 C30 1.7(4) . . . . ?
C27 C28 C36 C38 -96.9(3) . . . . ?
C27 C28 C36 C37 139.3(2) . . . . ?
N4 C4 C3 O2 -119.4(5) . . . . ?
N4 C4 C3 C2 65.8(6) . . . . ?
N4 C4 C3 C39 62.7(6) . . . . ?
N4 C4 C3 C40 73.3(11) . . . . ?
N4 C4 C39 O1 39.3(8) . . . . ?
N4 C4 C39 C2 -147.7(9) . . . . ?
N4 C4 C39 C3 -140.4(3) . . . . ?
N4 C4 C39 C40 -144.3(4) . . . . ?
N3 C5 C6 N4 0.3(3) . . . . ?
N3 C5 C6 C9 178.4(3) . . . . ?
N3 C4 C3 O2 43.2(5) . . . . ?
N3 C4 C3 C2 -131.6(3) . . . . ?
N3 C4 C3 C39 -134.7(4) . . . . ?
N3 C4 C3 C40 -124.1(9) . . . . ?
N3 C4 C39 O1 -101.5(9) . . . . ?
N3 C4 C39 C2 71.5(11) . . . . ?
N3 C4 C39 C3 78.8(6) . . . . ?
N3 C4 C39 C40 74.9(7) . . . . ?
C32 C27 C28 C29 -4.3(3) . . . . ?
C32 C27 C28 C36 172.0(2) . . . . ?
C32 C31 C30 C29 -2.8(4) . . . . ?
C33 C32 C31 C30 176.9(2) . . . . ?
C16 C15 C20 C24 -171.9(2) . . . . ?
C16 C15 C20 C19 4.8(4) . . . . ?
C16 C17 C18 C19 2.9(4) . . . . ?
C14 N2 C15 C16 89.7(3) . . . . ?
C14 N2 C15 C20 -87.9(3) . . . . ?
C14 N2 C1 N1 14.8(4) . . . . ?
C14 N2 C1 C2 -177.8(2) . . . . ?
C14 N2 C1 C40 -139.9(4) . . . . ?
C14 C13 C12 C11 37.0(3) . . . . ?
C21 C16 C17 C18 -177.0(2) . . . . ?
C28 C27 C32 C33 -173.1(2) . . . . ?
C28 C27 C32 C31 3.3(3) . . . . ?
C28 C29 C30 C31 1.7(4) . . . . ?
C11 N1 C1 N2 14.0(3) . . . . ?
C11 N1 C1 C2 -152.9(3) . . . . ?
C11 N1 C1 C40 171.0(3) . . . . ?
C11 N1 C27 C32 -88.4(2) . . . . ?
C11 N1 C27 C28 85.8(2) . . . . ?
C20 C15 C16 C21 173.0(2) . . . . ?
C20 C15 C16 C17 -4.9(4) . . . . ?
C20 C19 C18 C17 -3.1(5) . . . . ?
C5 N3 C4 N4 0.2(4) . . . . ?
C5 N3 C4 C3 -167.3(3) . . . . ?
C5 N3 C4 C39 140.4(5) . . . . ?
C6 N4 C4 N3 0.0(4) . . . . ?
C6 N4 C4 C3 163.4(4) . . . . ?
C6 N4 C4 C39 -154.2(3) . . . . ?
C29 C28 C36 C38 79.3(3) . . . . ?
C29 C28 C36 C37 -44.5(3) . . . . ?
C31 C32 C33 C34 51.1(3) . . . . ?
C31 C32 C33 C35 -72.6(3) . . . . ?
C24 C20 C19 C18 176.2(3) . . . . ?
C17 C16 C21 C23 67.7(3) . . . . ?
C17 C16 C21 C22 -54.8(3) . . . . ?
C36 C28 C29 C30 -174.7(2) . . . . ?
C19 C20 C24 C25 51.6(3) . . . . ?
C19 C20 C24 C26 -73.1(3) . . . . ?
C8 C5 C6 N4 -179.7(3) . . . . ?
C8 C5 C6 C9 -1.5(5) . . . . ?
C4 N4 C6 C5 -0.1(3) . . . . ?
C4 N4 C6 C9 -178.5(3) . . . . ?
C4 N3 C5 C6 -0.3(4) . . . . ?
C4 N3 C5 C8 179.7(3) . . . . ?
C4 C3 C39 O1 -179.6(12) . . . . ?
C4 C3 C39 C2 175.5(5) . . . . ?
C4 C3 C39 C40 174.1(5) . . . . ?
C4 C3 C40 O2 170.6(9) . . . . ?
C4 C3 C40 C2 -11.4(13) . . . . ?
C4 C3 C40 C39 -10.0(8) . . . . ?
C4 C39 C40 O2 6.1(6) . . . . ?
C4 C39 C40 C1 -173.3(3) . . . . ?
C4 C39 C40 C2 -176.6(7) . . . . ?
C4 C39 C40 C3 5.6(5) . . . . ?
C10 N4 C6 C5 174.6(3) . . . . ?
C10 N4 C6 C9 -3.7(5) . . . . ?
C10 N4 C4 N3 -174.7(3) . . . . ?
C10 N4 C4 C3 -11.2(7) . . . . ?
C10 N4 C4 C39 31.1(4) . . . . ?
C7 N3 C5 C6 178.2(3) . . . . ?
C7 N3 C5 C8 -1.9(5) . . . . ?
C7 N3 C4 N4 -178.2(3) . . . . ?
C7 N3 C4 C3 14.3(5) . . . . ?
C7 N3 C4 C39 -38.0(8) . . . . ?
C2 O1 C39 C4 175.6(10) . . . . ?
C2 O1 C39 C3 -5.0(9) . . . . ?
C2 O1 C39 C40 -0.6(4) . . . . ?
C2 C1 C40 O2 178.4(8) . . . . ?
C2 C1 C40 C39 -2.3(3) . . . . ?
C2 C3 C39 O1 4.9(9) . . . . ?
C2 C3 C39 C4 -175.5(5) . . . . ?
C2 C3 C39 C40 -1.4(6) . . . . ?
C2 C3 C40 O2 -178.0(6) . . . . ?
C2 C3 C40 C39 1.5(6) . . . . ?
C2 C39 C40 O2 -177.2(8) . . . . ?
C2 C39 C40 C1 3.4(5) . . . . ?
C2 C39 C40 C3 -177.8(9) . . . . ?
C3 O2 C40 C1 178.7(8) . . . . ?
C3 O2 C40 C2 -6.2(18) . . . . ?
C3 O2 C40 C39 -0.6(4) . . . . ?
C3 C4 C39 O1 179.7(9) . . . . ?
C3 C4 C39 C2 -7.3(8) . . . . ?
C3 C4 C39 C40 -3.8(3) . . . . ?
C3 C2 C39 O1 -177.7(4) . . . . ?
C3 C2 C39 C4 6.8(7) . . . . ?
C3 C2 C39 C40 1.4(6) . . . . ?
C3 C2 C40 O2 5.4(16) . . . . ?
C3 C2 C40 C1 -178.8(6) . . . . ?
C3 C2 C40 C39 -2.0(8) . . . . ?
C3 C39 C40 O2 0.6(4) . . . . ?
C3 C39 C40 C1 -178.8(7) . . . . ?
C3 C39 C40 C2 177.8(9) . . . . ?
C39 O1 C2 C1 -176.4(6) . . . . ?
C39 O1 C2 C3 2.5(4) . . . . ?
C39 O1 C2 C40 3.0(18) . . . . ?
C39 C4 C3 O2 178.0(6) . . . . ?
C39 C4 C3 C2 3.1(3) . . . . ?
C39 C4 C3 C40 10.6(9) . . . . ?
C39 C2 C3 O2 179.9(5) . . . . ?
C39 C2 C3 C4 -4.4(5) . . . . ?
C39 C2 C3 C40 -177.8(9) . . . . ?
C39 C2 C40 O2 7(2) . . . . ?
C39 C2 C40 C1 -176.8(5) . . . . ?
C39 C2 C40 C3 2.0(8) . . . . ?
C39 C3 C40 O2 -179.4(4) . . . . ?
C39 C3 C40 C2 -1.5(6) . . . . ?
C40 O2 C3 C4 -173.0(7) . . . . ?
C40 O2 C3 C2 1.4(4) . . . . ?
C40 O2 C3 C39 1.6(11) . . . . ?
C40 C1 C2 O1 179.8(6) . . . . ?
C40 C1 C2 C3 0.9(4) . . . . ?
C40 C2 C3 O2 -2.3(7) . . . . ?
C40 C2 C3 C4 173.4(7) . . . . ?
C40 C2 C3 C39 177.8(9) . . . . ?
C40 C2 C39 O1 -179.1(5) . . . . ?
C40 C2 C39 C4 5.3(11) . . . . ?
C40 C2 C39 C3 -1.4(6) . . . . ?
C40 C3 C39 O1 6.3(12) . . . . ?
C40 C3 C39 C4 -174.1(5) . . . . ?
C40 C3 C39 C2 1.4(6) . . . . ?
